data_7249600
loop_
_publ_author_name
'Azzouzi, Mohamed'
'Ouchaoui, Abderrahim Ait'
'Azougagh, Omar'
'El Hadad, Salah Eddine'
'Abou-salama, Mohamed'
'Oussaid, Adyl'
'Pannecouque, Christophe'
'Rohand, Taoufik'

_publ_section_title
;
 Synthesis, crystal structure, and antiviral evaluation of new
 imidazopyridine-schiff base derivatives: in vitro and in silico anti-HIV
 studies
;
_journal_issue 50
_journal_name_full 'RSC Advances'
_journal_page_first 36902
_journal_page_last 36918
_journal_paper_doi 10.1039/D4RA07561G
_journal_volume 14
_journal_year 2024
_chemical_formula_moiety 'C20 H13 Cl N4 O2'
_chemical_formula_sum 'C20 H13 Cl N4 O2'
_chemical_formula_weight 376.79
_chemical_name_systematic (E)-N-(6-chloro-2-phenylimidazo[1,2-a]pyridin-3-yl)-1-(4-nitrophenyl)methanimine
_space_group_crystal_system monoclinic
_space_group_IT_number 14
_space_group_name_Hall '-P 2ybc'
_space_group_name_H-M_alt 'P 1 21/c 1'
_atom_sites_solution_hydrogens difmap
_atom_sites_solution_primary dual
_audit_block_doi 10.5517/ccdc.csd.cc2l8kt8
_audit_creation_date 2023-11-14
_audit_creation_method
;FinalCif V130 by Daniel Kratzert, Freiburg 2023, 
https://dkratzert.de/finalcif.html
;
_audit_update_record
;
2024-10-16 deposited with the CCDC.	2024-11-13 downloaded from the CCDC.
;
_cell_angle_alpha 90
_cell_angle_beta 102.178(3)
_cell_angle_gamma 90
_cell_formula_units_Z 8
_cell_length_a 10.7755(6)
_cell_length_b 26.7963(15)
_cell_length_c 12.0718(6)
_cell_measurement_reflns_used 9732
_cell_measurement_temperature 150
_cell_measurement_theta_max 78.275
_cell_measurement_theta_min 3.562
_cell_volume 3407.2(3)
_computing_cell_refinement
;
SAINT (2020) V8.40B; Integration Software for Single Crystal Data.
Bruker AXS Inc., Madison, WI 53719-1173.
;
_computing_data_collection
;
APEX 4 (2022) Bruker AXS Inc., Madison, WI 53719-1173.
;
_computing_data_reduction
;
SAINT (2020) V8.40B; Integration Software for Single Crystal Data.
Bruker AXS Inc., Madison, WI 53719-1173.
;
_computing_molecular_graphics 'Olex2 1.3 (Dolomanov et al., 2009)'
_computing_publication_material 'Olex2 1.3 (Dolomanov et al., 2009)'
_computing_structure_refinement 'XL  (Sheldrick, 2008)'
_computing_structure_solution 'SHELXT 2018/2 (Sheldrick, 2018)'
_diffrn_ambient_temperature 150
_diffrn_detector 'CMOS Area detector'
_diffrn_detector_area_resol_mean 10.42
_diffrn_detector_type 'Bruker CMOS Photon III '
_diffrn_measured_fraction_theta_full 1.000
_diffrn_measured_fraction_theta_max 0.991
_diffrn_measurement_device 'k-geometry diffractometer'
_diffrn_measurement_device_type 'Bruker Venture Metaljet'
_diffrn_measurement_method '\w and \f scans'
_diffrn_radiation_collimation 'Focusing mirrors'
_diffrn_radiation_monochromator 'Helios MX Mirror Optics'
_diffrn_radiation_probe x-ray
_diffrn_radiation_type 'Ga K\a'
_diffrn_radiation_wavelength 1.34139
_diffrn_reflns_av_R_equivalents 0.0493
_diffrn_reflns_av_unetI/netI 0.0248
_diffrn_reflns_Laue_measured_fraction_full 1.000
_diffrn_reflns_Laue_measured_fraction_max 0.991
_diffrn_reflns_limit_h_max 15
_diffrn_reflns_limit_h_min -15
_diffrn_reflns_limit_k_max 39
_diffrn_reflns_limit_k_min -39
_diffrn_reflns_limit_l_max 15
_diffrn_reflns_limit_l_min -17
_diffrn_reflns_number 114388
_diffrn_reflns_point_group_measured_fraction_full 1.000
_diffrn_reflns_point_group_measured_fraction_max 0.991
_diffrn_reflns_theta_full 53.594
_diffrn_reflns_theta_max 79.153
_diffrn_reflns_theta_min 3.561
_diffrn_source 'Metal Jet'
_diffrn_source_current 2.86
_diffrn_source_power 0.1993706
_diffrn_source_target Ga
_diffrn_source_type 'Gallium Liquid Metal Jet Source'
_diffrn_source_voltage 69.71
_exptl_absorpt_coefficient_mu 1.441
_exptl_absorpt_correction_T_max 0.3293
_exptl_absorpt_correction_T_min 0.2094
_exptl_absorpt_correction_type multi-scan
_exptl_absorpt_process_details
;
SADABS-2016/2 (Bruker,2016/2) was used for absorption correction.
wR2(int) was 0.1349 before and 0.0759 after correction.
The Ratio of minimum to maximum transmission is 0.6359.
The \l/2 correction factor is Not present.
;
_exptl_crystal_colour 'clear light red'
_exptl_crystal_colour_lustre clear
_exptl_crystal_colour_modifier light
_exptl_crystal_colour_primary red
_exptl_crystal_density_diffrn 1.469
_exptl_crystal_description plate
_exptl_crystal_F_000 1552
_exptl_crystal_recrystallization_method 'crystallized from CHCl3'
_exptl_crystal_size_max 0.13
_exptl_crystal_size_mid 0.13
_exptl_crystal_size_min 0.04
_refine_diff_density_max 0.275
_refine_diff_density_min -0.392
_refine_diff_density_rms 0.048
_refine_ls_extinction_method none
_refine_ls_goodness_of_fit_ref 1.064
_refine_ls_hydrogen_treatment refall
_refine_ls_matrix_type full
_refine_ls_number_parameters 591
_refine_ls_number_reflns 11104
_refine_ls_number_restraints 0
_refine_ls_restrained_S_all 1.064
_refine_ls_R_factor_all 0.0508
_refine_ls_R_factor_gt 0.0407
_refine_ls_shift/su_max 0.002
_refine_ls_shift/su_mean 0.000
_refine_ls_structure_factor_coef Fsqd
_refine_ls_weighting_details 'w=1/[\s^2^(Fo^2^)+(0.0478P)^2^+0.9569P] where P=(Fo^2^+2Fc^2^)/3'
_refine_ls_weighting_scheme calc
_refine_ls_wR_factor_gt 0.1019
_refine_ls_wR_factor_ref 0.1088
_reflns_Friedel_coverage 0.000
_reflns_number_gt 9165
_reflns_number_total 11104
_reflns_threshold_expression 'I > 2\s(I)'
_cod_data_source_file d4ra07561g2.cif
_cod_data_source_block azzo051
_cod_database_code 7249600
_olex2_date_sample_data_collection 2023-11-13
_olex2_date_sample_submission 2023-11-10
_olex2_exptl_crystal_mounting_method 'mounted on a cryoloop'
_olex2_refinement_description
;
;
_olex2_submission_original_sample_id MFU-MA-05
_olex2_submission_special_instructions 'No special instructions were received'
_shelx_shelxl_version_number 2019/3
_shelx_space_group_comment
;
The symmetry employed for this shelxl refinement is uniquely defined
by the following loop, which should always be used as a source of
symmetry information in preference to the above space-group names.
They are only intended as comments.
;
_shelx_estimated_absorpt_t_min 0.835
_shelx_estimated_absorpt_t_max 0.945

loop_
_space_group_symop_operation_xyz
'x, y, z'
'-x, y+1/2, -z+1/2'
'-x, -y, -z'
'x, -y-1/2, z-1/2'

loop_
_atom_site_label
_atom_site_type_symbol
_atom_site_fract_x
_atom_site_fract_y
_atom_site_fract_z
_atom_site_U_iso_or_equiv
_atom_site_adp_type
_atom_site_occupancy
_atom_site_site_symmetry_order
_atom_site_calc_flag
_atom_site_refinement_flags_posn
_atom_site_refinement_flags_adp
_atom_site_refinement_flags_occupancy
_atom_site_disorder_assembly
_atom_site_disorder_group
Cl1A Cl 1.08146(3) 0.47391(2) 0.39378(3) 0.04834(9) Uani 1 1 d . . . . .
O1A O 1.11878(12) 0.16977(5) 0.92667(10) 0.0608(3) Uani 1 1 d . . . . .
N1A N 0.78480(9) 0.38462(3) 0.33844(7) 0.02696(17) Uani 1 1 d . . . . .
C1A C 0.72475(10) 0.34341(4) 0.37370(8) 0.02681(19) Uani 1 1 d . . . . .
H13A H 0.5006(16) 0.2963(6) 0.4368(14) 0.039(4) Uiso 1 1 d . . . . .
O2A O 1.09415(11) 0.24129(6) 1.00249(8) 0.0589(3) Uani 1 1 d . . . . .
N2A N 0.62338(9) 0.36510(4) 0.19466(7) 0.02913(18) Uani 1 1 d . . . . .
C2A C 0.62428(10) 0.33268(4) 0.28272(8) 0.02726(19) Uani 1 1 d . . . . .
N3A N 0.77985(9) 0.32453(4) 0.47890(7) 0.02831(18) Uani 1 1 d . . . . .
C3A C 0.72154(11) 0.39570(4) 0.22861(9) 0.0280(2) Uani 1 1 d . . . . .
N4A N 1.07368(11) 0.21181(5) 0.92265(9) 0.0425(3) Uani 1 1 d . . . . .
C4A C 0.76882(12) 0.43447(5) 0.16968(9) 0.0320(2) Uani 1 1 d . . . . .
H4A H 0.7205(15) 0.4429(6) 0.0948(13) 0.039(4) Uiso 1 1 d . . . . .
C5A C 0.87767(12) 0.45857(5) 0.22112(10) 0.0337(2) Uani 1 1 d . . . . .
H5A H 0.9112(16) 0.4847(6) 0.1828(13) 0.038(4) Uiso 1 1 d . . . . .
C6A C 0.93970(12) 0.44481(5) 0.33271(10) 0.0329(2) Uani 1 1 d . . . . .
C7A C 0.89395(11) 0.40866(4) 0.39177(9) 0.0303(2) Uani 1 1 d . . . . .
H7A H 0.9326(15) 0.3976(6) 0.4703(13) 0.034(4) Uiso 1 1 d . . . . .
C8A C 0.52375(10) 0.29481(4) 0.27168(9) 0.02760(19) Uani 1 1 d . . . . .
C9A C 0.47550(12) 0.27393(5) 0.16477(9) 0.0317(2) Uani 1 1 d . . . . .
H9A H 0.5133(15) 0.2836(6) 0.1039(13) 0.033(4) Uiso 1 1 d . . . . .
C10A C 0.37479(12) 0.24068(5) 0.14952(9) 0.0334(2) Uani 1 1 d . . . . .
H10A H 0.3419(16) 0.2260(6) 0.0739(14) 0.041(4) Uiso 1 1 d . . . . .
C11A C 0.31964(12) 0.22773(5) 0.23942(10) 0.0333(2) Uani 1 1 d . . . . .
H11A H 0.2490(16) 0.2057(6) 0.2275(13) 0.038(4) Uiso 1 1 d . . . . .
C12A C 0.36795(12) 0.24763(5) 0.34601(10) 0.0353(2) Uani 1 1 d . . . . .
H12A H 0.3312(16) 0.2373(7) 0.4097(14) 0.043(4) Uiso 1 1 d . . . . .
C13A C 0.46926(12) 0.28096(5) 0.36233(9) 0.0321(2) Uani 1 1 d . . . . .
C14A C 0.77204(11) 0.27838(4) 0.50462(9) 0.0284(2) Uani 1 1 d . . . . .
H14A H 0.7255(15) 0.2531(6) 0.4532(13) 0.036(4) Uiso 1 1 d . . . . .
C15A C 0.84085(10) 0.26058(4) 0.61570(8) 0.02728(19) Uani 1 1 d . . . . .
C16A C 0.86885(12) 0.20994(4) 0.63216(9) 0.0307(2) Uani 1 1 d . . . . .
H16A H 0.8360(15) 0.1863(6) 0.5719(14) 0.039(4) Uiso 1 1 d . . . . .
C17A C 0.94764(12) 0.19370(5) 0.73237(10) 0.0326(2) Uani 1 1 d . . . . .
H17A H 0.9713(16) 0.1591(7) 0.7422(14) 0.042(4) Uiso 1 1 d . . . . .
C18A C 0.99091(11) 0.22859(5) 0.81649(9) 0.0329(2) Uani 1 1 d . . . . .
C19A C 0.96028(12) 0.27872(5) 0.80441(9) 0.0353(2) Uani 1 1 d . . . . .
H19A H 0.9902(17) 0.3020(6) 0.8628(15) 0.044(4) Uiso 1 1 d . . . . .
C20A C 0.88606(12) 0.29476(5) 0.70272(9) 0.0319(2) Uani 1 1 d . . . . .
H20A H 0.8657(15) 0.3296(6) 0.6905(13) 0.034(4) Uiso 1 1 d . . . . .
Cl1B Cl 0.90163(3) 0.60848(2) 0.29154(3) 0.04510(8) Uani 1 1 d . . . . .
O1B O 0.65822(10) 0.33742(4) 0.88807(8) 0.0469(2) Uani 1 1 d . . . . .
N1B N 0.58525(9) 0.53087(3) 0.22032(7) 0.02735(17) Uani 1 1 d . . . . .
C1B C 0.51166(11) 0.49246(4) 0.25075(8) 0.02729(19) Uani 1 1 d . . . . .
O2B O 0.82186(10) 0.38472(4) 0.89311(8) 0.0449(2) Uani 1 1 d . . . . .
N2B N 0.40978(9) 0.52631(4) 0.08275(7) 0.02855(18) Uani 1 1 d . . . . .
C2B C 0.40440(11) 0.49003(4) 0.16133(8) 0.02726(19) Uani 1 1 d . . . . .
H16B H 0.3982(16) 0.3780(6) 0.5358(14) 0.040(4) Uiso 1 1 d . . . . .
N3B N 0.55856(9) 0.47105(3) 0.35455(7) 0.02818(18) Uani 1 1 d . . . . .
C3B C 0.51891(11) 0.55058(4) 0.11883(8) 0.0280(2) Uani 1 1 d . . . . .
N4B N 0.71697(10) 0.36890(4) 0.84629(8) 0.0340(2) Uani 1 1 d . . . . .
C4B C 0.57216(12) 0.59100(4) 0.07005(9) 0.0308(2) Uani 1 1 d . . . . .
H4B H 0.5253(16) 0.6060(6) 0.0005(14) 0.040(4) Uiso 1 1 d . . . . .
C5B C 0.68866(12) 0.60877(5) 0.12315(10) 0.0328(2) Uani 1 1 d . . . . .
H5B H 0.7281(16) 0.6346(7) 0.0905(14) 0.043(4) Uiso 1 1 d . . . . .
C6B C 0.75243(12) 0.58663(5) 0.22649(10) 0.0323(2) Uani 1 1 d . . . . .
C7B C 0.70108(11) 0.54853(4) 0.27575(9) 0.0303(2) Uani 1 1 d . . . . .
H7B H 0.7395(15) 0.5318(6) 0.3479(13) 0.034(4) Uiso 1 1 d . . . . .
C8B C 0.29857(11) 0.45427(4) 0.13836(8) 0.0279(2) Uani 1 1 d . . . . .
C9B C 0.18347(11) 0.46965(5) 0.06976(10) 0.0331(2) Uani 1 1 d . . . . .
H9B H 0.1734(16) 0.5044(7) 0.0417(14) 0.044(4) Uiso 1 1 d . . . . .
C10B C 0.08547(12) 0.43586(5) 0.03587(11) 0.0375(3) Uani 1 1 d . . . . .
H10B H 0.0042(17) 0.4468(7) -0.0109(15) 0.048(5) Uiso 1 1 d . . . . .
C11B C 0.09940(12) 0.38633(5) 0.07132(11) 0.0366(2) Uani 1 1 d . . . . .
H11B H 0.0336(17) 0.3639(7) 0.0480(14) 0.044(4) Uiso 1 1 d . . . . .
C12B C 0.21337(12) 0.37072(5) 0.14002(10) 0.0346(2) Uani 1 1 d . . . . .
H12B H 0.2228(16) 0.3359(6) 0.1640(13) 0.039(4) Uiso 1 1 d . . . . .
C13B C 0.31247(11) 0.40440(4) 0.17231(9) 0.0304(2) Uani 1 1 d . . . . .
H13B H 0.3926(15) 0.3920(6) 0.2154(13) 0.035(4) Uiso 1 1 d . . . . .
C14B C 0.49377(11) 0.44323(4) 0.40758(9) 0.0299(2) Uani 1 1 d . . . . .
H14B H 0.4057(15) 0.4345(6) 0.3787(13) 0.035(4) Uiso 1 1 d . . . . .
C15B C 0.55226(11) 0.42373(4) 0.52008(8) 0.02723(19) Uani 1 1 d . . . . .
C16B C 0.48594(11) 0.38976(4) 0.57369(9) 0.0303(2) Uani 1 1 d . . . . .
C17B C 0.54026(12) 0.37133(4) 0.68085(9) 0.0308(2) Uani 1 1 d . . . . .
H17B H 0.4943(15) 0.3486(6) 0.7196(13) 0.037(4) Uiso 1 1 d . . . . .
C18B C 0.65933(11) 0.38835(4) 0.73321(8) 0.0286(2) Uani 1 1 d . . . . .
C19B C 0.72756(11) 0.42236(5) 0.68296(9) 0.0313(2) Uani 1 1 d . . . . .
H19B H 0.8110(16) 0.4343(7) 0.7222(14) 0.044(4) Uiso 1 1 d . . . . .
C20B C 0.67350(11) 0.43955(4) 0.57557(9) 0.0304(2) Uani 1 1 d . . . . .
H20B H 0.7205(16) 0.4629(6) 0.5372(14) 0.039(4) Uiso 1 1 d . . . . .

loop_
_atom_site_aniso_label
_atom_site_aniso_U_11
_atom_site_aniso_U_22
_atom_site_aniso_U_33
_atom_site_aniso_U_23
_atom_site_aniso_U_13
_atom_site_aniso_U_12
Cl1A 0.04637(18) 0.05026(19) 0.04474(16) 0.00044(13) 0.00131(13) -0.02010(15)
O1A 0.0576(7) 0.0551(7) 0.0585(6) 0.0229(5) -0.0132(5) 0.0009(5)
N1A 0.0296(4) 0.0266(4) 0.0238(4) 0.0004(3) 0.0038(3) 0.0003(3)
C1A 0.0293(5) 0.0270(5) 0.0235(4) 0.0004(3) 0.0041(4) 0.0007(4)
O2A 0.0494(6) 0.0908(9) 0.0301(4) -0.0015(5) -0.0061(4) 0.0049(6)
N2A 0.0296(4) 0.0318(5) 0.0253(4) 0.0024(3) 0.0041(3) 0.0008(4)
C2A 0.0286(5) 0.0291(5) 0.0234(4) 0.0002(3) 0.0040(4) 0.0018(4)
N3A 0.0309(4) 0.0296(4) 0.0234(4) 0.0014(3) 0.0033(3) 0.0011(3)
C3A 0.0299(5) 0.0292(5) 0.0241(4) 0.0018(3) 0.0039(4) 0.0029(4)
N4A 0.0322(5) 0.0594(7) 0.0325(5) 0.0131(5) -0.0011(4) -0.0040(5)
C4A 0.0362(5) 0.0322(5) 0.0275(5) 0.0039(4) 0.0067(4) 0.0015(4)
C5A 0.0388(6) 0.0311(5) 0.0324(5) 0.0026(4) 0.0103(4) -0.0020(5)
C6A 0.0344(5) 0.0309(5) 0.0326(5) -0.0022(4) 0.0055(4) -0.0035(4)
C7A 0.0322(5) 0.0296(5) 0.0274(4) -0.0015(4) 0.0025(4) -0.0014(4)
C8A 0.0276(5) 0.0284(5) 0.0257(4) 0.0009(4) 0.0032(4) 0.0015(4)
C9A 0.0342(5) 0.0354(6) 0.0246(4) 0.0006(4) 0.0044(4) -0.0011(4)
C10A 0.0358(6) 0.0351(6) 0.0270(5) -0.0014(4) 0.0015(4) -0.0016(4)
C11A 0.0324(5) 0.0325(5) 0.0336(5) 0.0005(4) 0.0034(4) -0.0035(4)
C12A 0.0372(6) 0.0398(6) 0.0299(5) -0.0003(4) 0.0092(4) -0.0043(5)
C13A 0.0339(5) 0.0366(6) 0.0257(4) -0.0029(4) 0.0064(4) -0.0025(4)
C14A 0.0305(5) 0.0286(5) 0.0250(4) 0.0001(4) 0.0032(4) 0.0000(4)
C15A 0.0280(5) 0.0294(5) 0.0241(4) 0.0013(3) 0.0047(4) -0.0008(4)
C16A 0.0356(5) 0.0284(5) 0.0268(4) 0.0021(4) 0.0038(4) -0.0013(4)
C17A 0.0341(5) 0.0325(5) 0.0307(5) 0.0072(4) 0.0054(4) -0.0004(4)
C18A 0.0289(5) 0.0427(6) 0.0254(4) 0.0068(4) 0.0023(4) -0.0025(4)
C19A 0.0381(6) 0.0405(6) 0.0249(5) -0.0028(4) 0.0009(4) -0.0040(5)
C20A 0.0366(6) 0.0306(5) 0.0270(5) -0.0020(4) 0.0035(4) 0.0004(4)
Cl1B 0.03834(16) 0.04448(17) 0.04827(17) 0.00441(13) -0.00040(12) -0.00930(13)
O1B 0.0510(6) 0.0513(6) 0.0376(4) 0.0200(4) 0.0074(4) 0.0028(5)
N1B 0.0319(4) 0.0263(4) 0.0231(4) 0.0013(3) 0.0040(3) 0.0021(3)
C1B 0.0317(5) 0.0261(5) 0.0237(4) 0.0018(3) 0.0050(4) 0.0018(4)
O2B 0.0426(5) 0.0539(6) 0.0323(4) 0.0053(4) -0.0056(4) 0.0024(4)
N2B 0.0331(4) 0.0286(4) 0.0233(4) 0.0022(3) 0.0045(3) 0.0030(3)
C2B 0.0309(5) 0.0271(5) 0.0233(4) 0.0010(3) 0.0046(4) 0.0039(4)
N3B 0.0341(4) 0.0262(4) 0.0231(4) 0.0016(3) 0.0034(3) 0.0033(3)
C3B 0.0340(5) 0.0278(5) 0.0218(4) 0.0011(3) 0.0054(4) 0.0043(4)
N4B 0.0379(5) 0.0365(5) 0.0264(4) 0.0049(4) 0.0039(4) 0.0073(4)
C4B 0.0384(6) 0.0290(5) 0.0255(4) 0.0024(4) 0.0085(4) 0.0030(4)
C5B 0.0399(6) 0.0291(5) 0.0307(5) 0.0018(4) 0.0104(4) 0.0000(4)
C6B 0.0341(5) 0.0305(5) 0.0318(5) -0.0017(4) 0.0055(4) -0.0010(4)
C7B 0.0329(5) 0.0291(5) 0.0274(4) 0.0001(4) 0.0033(4) 0.0011(4)
C8B 0.0300(5) 0.0297(5) 0.0237(4) 0.0008(3) 0.0051(4) 0.0027(4)
C9B 0.0305(5) 0.0344(6) 0.0329(5) 0.0038(4) 0.0036(4) 0.0048(4)
C10B 0.0283(5) 0.0439(7) 0.0381(6) 0.0037(5) 0.0024(4) 0.0038(5)
C11B 0.0317(5) 0.0405(6) 0.0364(5) 0.0008(5) 0.0044(4) -0.0045(5)
C12B 0.0373(6) 0.0322(6) 0.0338(5) 0.0037(4) 0.0061(4) -0.0005(5)
C13B 0.0318(5) 0.0310(5) 0.0270(4) 0.0030(4) 0.0033(4) 0.0028(4)
C14B 0.0318(5) 0.0328(5) 0.0237(4) 0.0012(4) 0.0023(4) 0.0011(4)
C15B 0.0314(5) 0.0264(5) 0.0232(4) 0.0003(3) 0.0043(4) 0.0009(4)
C16B 0.0318(5) 0.0327(5) 0.0255(4) 0.0002(4) 0.0044(4) -0.0034(4)
C17B 0.0357(5) 0.0305(5) 0.0266(4) 0.0020(4) 0.0074(4) -0.0018(4)
C18B 0.0331(5) 0.0290(5) 0.0228(4) 0.0016(3) 0.0035(4) 0.0042(4)
C19B 0.0318(5) 0.0323(5) 0.0277(5) 0.0015(4) 0.0018(4) -0.0011(4)
C20B 0.0333(5) 0.0306(5) 0.0263(4) 0.0031(4) 0.0037(4) -0.0033(4)

loop_
_atom_type_symbol
_atom_type_description
_atom_type_scat_dispersion_real
_atom_type_scat_dispersion_imag
_atom_type_scat_source
C C 0.0137 0.0067 'International Tables Vol C Tables 4.2.6.8 and 6.1.1.4'
H H 0.0000 0.0000 'International Tables Vol C Tables 4.2.6.8 and 6.1.1.4'
Cl Cl 0.3281 0.5435 'International Tables Vol C Tables 4.2.6.8 and 6.1.1.4'
N N 0.0241 0.0134 'International Tables Vol C Tables 4.2.6.8 and 6.1.1.4'
O O 0.0389 0.0241 'International Tables Vol C Tables 4.2.6.8 and 6.1.1.4'

loop_
_geom_angle_atom_site_label_1
_geom_angle_atom_site_label_2
_geom_angle_atom_site_label_3
_geom_angle
_geom_angle_site_symmetry_1
_geom_angle_site_symmetry_3
_geom_angle_publ_flag
C3A N1A C1A 107.18(9) . . ?
C7A N1A C1A 129.44(9) . . ?
C7A N1A C3A 123.06(10) . . ?
N1A C1A C2A 104.81(9) . . ?
N3A C1A N1A 115.79(9) . . ?
N3A C1A C2A 139.33(11) . . ?
C3A N2A C2A 106.02(9) . . ?
C1A C2A C8A 130.26(10) . . ?
N2A C2A C1A 110.86(10) . . ?
N2A C2A C8A 118.85(9) . . ?
C14A N3A C1A 122.62(10) . . ?
N1A C3A C4A 118.76(10) . . ?
N2A C3A N1A 111.09(9) . . ?
N2A C3A C4A 130.12(10) . . ?
O1A N4A O2A 123.80(12) . . ?
O1A N4A C18A 118.63(12) . . ?
O2A N4A C18A 117.56(13) . . ?
C3A C4A H4A 117.4(10) . . ?
C5A C4A C3A 118.95(10) . . ?
C5A C4A H4A 123.6(10) . . ?
C4A C5A H5A 120.3(10) . . ?
C4A C5A C6A 119.67(11) . . ?
C6A C5A H5A 120.1(10) . . ?
C5A C6A Cl1A 118.84(9) . . ?
C7A C6A Cl1A 118.88(9) . . ?
C7A C6A C5A 122.25(11) . . ?
N1A C7A H7A 116.8(9) . . ?
C6A C7A N1A 117.27(10) . . ?
C6A C7A H7A 126.0(9) . . ?
C9A C8A C2A 118.83(10) . . ?
C13A C8A C2A 122.41(10) . . ?
C13A C8A C9A 118.65(11) . . ?
C8A C9A H9A 117.9(9) . . ?
C10A C9A C8A 120.45(11) . . ?
C10A C9A H9A 121.7(9) . . ?
C9A C10A H10A 119.7(10) . . ?
C9A C10A C11A 120.63(10) . . ?
C11A C10A H10A 119.7(10) . . ?
C10A C11A H11A 119.9(10) . . ?
C10A C11A C12A 119.37(11) . . ?
C12A C11A H11A 120.7(10) . . ?
C11A C12A H12A 119.1(10) . . ?
C11A C12A C13A 120.47(11) . . ?
C13A C12A H12A 120.4(10) . . ?
C8A C13A H13A 119.0(10) . . ?
C12A C13A H13A 120.5(10) . . ?
C12A C13A C8A 120.42(10) . . ?
N3A C14A H14A 124.3(9) . . ?
N3A C14A C15A 119.22(10) . . ?
C15A C14A H14A 116.4(9) . . ?
C16A C15A C14A 119.89(10) . . ?
C16A C15A C20A 119.90(10) . . ?
C20A C15A C14A 120.06(10) . . ?
C15A C16A H16A 119.5(10) . . ?
C17A C16A C15A 120.09(11) . . ?
C17A C16A H16A 120.3(10) . . ?
C16A C17A H17A 120.4(10) . . ?
C18A C17A C16A 118.33(11) . . ?
C18A C17A H17A 121.3(10) . . ?
C17A C18A N4A 118.75(12) . . ?
C19A C18A N4A 118.46(11) . . ?
C19A C18A C17A 122.79(10) . . ?
C18A C19A H19A 121.7(10) . . ?
C18A C19A C20A 118.37(11) . . ?
C20A C19A H19A 119.9(11) . . ?
C15A C20A H20A 119.2(9) . . ?
C19A C20A C15A 120.40(11) . . ?
C19A C20A H20A 120.4(9) . . ?
C3B N1B C1B 107.34(9) . . ?
C7B N1B C1B 129.51(9) . . ?
C7B N1B C3B 123.14(10) . . ?
N1B C1B C2B 104.64(9) . . ?
N3B C1B N1B 115.35(9) . . ?
N3B C1B C2B 139.92(11) . . ?
C3B N2B C2B 106.46(9) . . ?
C1B C2B C8B 130.84(10) . . ?
N2B C2B C1B 110.55(10) . . ?
N2B C2B C8B 118.48(9) . . ?
C14B N3B C1B 124.36(10) . . ?
N1B C3B C4B 118.82(10) . . ?
N2B C3B N1B 110.95(9) . . ?
N2B C3B C4B 130.24(10) . . ?
O1B N4B O2B 123.62(10) . . ?
O1B N4B C18B 118.19(10) . . ?
O2B N4B C18B 118.19(10) . . ?
C3B C4B H4B 119.7(10) . . ?
C5B C4B C3B 119.01(10) . . ?
C5B C4B H4B 121.3(10) . . ?
C4B C5B H5B 120.7(10) . . ?
C4B C5B C6B 119.46(11) . . ?
C6B C5B H5B 119.8(10) . . ?
C5B C6B Cl1B 119.13(9) . . ?
C7B C6B Cl1B 118.69(9) . . ?
C7B C6B C5B 122.18(11) . . ?
N1B C7B H7B 116.2(9) . . ?
C6B C7B N1B 117.37(10) . . ?
C6B C7B H7B 126.4(9) . . ?
C9B C8B C2B 118.35(10) . . ?
C13B C8B C2B 122.50(10) . . ?
C13B C8B C9B 118.81(11) . . ?
C8B C9B H9B 119.9(10) . . ?
C10B C9B C8B 120.47(11) . . ?
C10B C9B H9B 119.5(10) . . ?
C9B C10B H10B 120.4(11) . . ?
C9B C10B C11B 120.39(11) . . ?
C11B C10B H10B 119.2(11) . . ?
C10B C11B H11B 119.9(11) . . ?
C10B C11B C12B 119.56(12) . . ?
C12B C11B H11B 120.5(11) . . ?
C11B C12B H12B 119.2(10) . . ?
C13B C12B C11B 120.04(12) . . ?
C13B C12B H12B 120.8(10) . . ?
C8B C13B H13B 121.0(10) . . ?
C12B C13B C8B 120.71(10) . . ?
C12B C13B H13B 118.2(10) . . ?
N3B C14B H14B 123.8(9) . . ?
N3B C14B C15B 119.78(10) . . ?
C15B C14B H14B 116.4(9) . . ?
C16B C15B C14B 119.92(10) . . ?
C16B C15B C20B 119.44(10) . . ?
C20B C15B C14B 120.63(10) . . ?
C15B C16B H16B 120.9(9) . . ?
C17B C16B H16B 118.7(10) . . ?
C17B C16B C15B 120.34(11) . . ?
C16B C17B H17B 121.0(9) . . ?
C18B C17B C16B 118.38(11) . . ?
C18B C17B H17B 120.5(9) . . ?
C17B C18B N4B 118.49(10) . . ?
C17B C18B C19B 122.86(10) . . ?
C19B C18B N4B 118.64(10) . . ?
C18B C19B H19B 121.4(10) . . ?
C20B C19B C18B 118.10(11) . . ?
C20B C19B H19B 120.5(10) . . ?
C15B C20B H20B 119.3(9) . . ?
C19B C20B C15B 120.86(11) . . ?
C19B C20B H20B 119.9(10) . . ?

loop_
_geom_bond_atom_site_label_1
_geom_bond_atom_site_label_2
_geom_bond_distance
_geom_bond_site_symmetry_2
_geom_bond_publ_flag
Cl1A C6A 1.7349(12) . ?
O1A N4A 1.2238(18) . ?
N1A C1A 1.3912(14) . ?
N1A C3A 1.3890(13) . ?
N1A C7A 1.3760(14) . ?
C1A C2A 1.3997(14) . ?
C1A N3A 1.3796(13) . ?
O2A N4A 1.2295(17) . ?
N2A C2A 1.3712(14) . ?
N2A C3A 1.3328(15) . ?
C2A C8A 1.4698(16) . ?
N3A C14A 1.2821(15) . ?
C3A C4A 1.4134(16) . ?
N4A C18A 1.4690(14) . ?
C4A H4A 0.970(16) . ?
C4A C5A 1.3679(17) . ?
C5A H5A 0.952(17) . ?
C5A C6A 1.4203(16) . ?
C6A C7A 1.3558(17) . ?
C7A H7A 0.997(15) . ?
C8A C9A 1.4022(15) . ?
C8A C13A 1.3968(16) . ?
C9A H9A 0.948(16) . ?
C9A C10A 1.3861(17) . ?
C10A H10A 0.989(16) . ?
C10A C11A 1.3868(17) . ?
C11A H11A 0.951(17) . ?
C11A C12A 1.3885(16) . ?
C12A H12A 0.976(17) . ?
C12A C13A 1.3919(17) . ?
C13A H13A 0.981(16) . ?
C14A H14A 0.982(16) . ?
C14A C15A 1.4684(14) . ?
C15A C16A 1.3952(16) . ?
C15A C20A 1.4014(15) . ?
C16A H16A 0.972(16) . ?
C16A C17A 1.3930(15) . ?
C17A H17A 0.962(18) . ?
C17A C18A 1.3867(17) . ?
C18A C19A 1.3836(19) . ?
C19A H19A 0.946(17) . ?
C19A C20A 1.3846(16) . ?
C20A H20A 0.964(16) . ?
Cl1B C6B 1.7353(12) . ?
O1B N4B 1.2253(15) . ?
N1B C1B 1.3948(14) . ?
N1B C3B 1.3863(13) . ?
N1B C7B 1.3702(15) . ?
C1B C2B 1.4068(14) . ?
C1B N3B 1.3738(13) . ?
O2B N4B 1.2276(15) . ?
N2B C2B 1.3681(14) . ?
N2B C3B 1.3339(15) . ?
C2B C8B 1.4704(16) . ?
N3B C14B 1.2812(15) . ?
C3B C4B 1.4113(16) . ?
N4B C18B 1.4707(13) . ?
C4B H4B 0.971(16) . ?
C4B C5B 1.3690(17) . ?
C5B H5B 0.942(18) . ?
C5B C6B 1.4209(16) . ?
C6B C7B 1.3568(17) . ?
C7B H7B 0.989(15) . ?
C8B C9B 1.4001(15) . ?
C8B C13B 1.3966(16) . ?
C9B H9B 0.990(18) . ?
C9B C10B 1.3857(18) . ?
C10B H10B 0.982(18) . ?
C10B C11B 1.3927(19) . ?
C11B H11B 0.926(18) . ?
C11B C12B 1.3933(17) . ?
C12B H12B 0.976(17) . ?
C12B C13B 1.3897(17) . ?
C13B H13B 0.969(16) . ?
C14B H14B 0.968(16) . ?
C14B C15B 1.4674(14) . ?
C15B C16B 1.3977(16) . ?
C15B C20B 1.4021(15) . ?
C16B H16B 1.009(17) . ?
C16B C17B 1.3929(15) . ?
C17B H17B 0.965(16) . ?
C17B C18B 1.3826(16) . ?
C18B C19B 1.3883(17) . ?
C19B H19B 0.977(17) . ?
C19B C20B 1.3832(15) . ?
C20B H20B 0.981(17) . ?

loop_
_geom_hbond_atom_site_label_D
_geom_hbond_atom_site_label_H
_geom_hbond_atom_site_label_A
_geom_hbond_distance_DH
_geom_hbond_distance_HA
_geom_hbond_distance_DA
_geom_hbond_angle_DHA
_geom_hbond_site_symmetry_A
_geom_hbond_publ_flag
C4A H4A N2B 0.970(16) 2.445(16) 3.4088(14) 172.7(14) 3_665 yes
C14A H14A O1B 0.982(16) 2.604(16) 3.5192(15) 155.0(12) 4_565 yes
C4B H4B N2A 0.971(16) 2.669(17) 3.6324(14) 171.6(14) 3_665 yes

loop_
_geom_torsion_atom_site_label_1
_geom_torsion_atom_site_label_2
_geom_torsion_atom_site_label_3
_geom_torsion_atom_site_label_4
_geom_torsion
_geom_torsion_site_symmetry_1
_geom_torsion_site_symmetry_2
_geom_torsion_site_symmetry_3
_geom_torsion_site_symmetry_4
_geom_torsion_publ_flag
Cl1A C6A C7A N1A -176.73(9) . . . . ?
O1A N4A C18A C17A 11.95(18) . . . . ?
O1A N4A C18A C19A -167.54(13) . . . . ?
N1A C1A C2A N2A 0.99(12) . . . . ?
N1A C1A C2A C8A -176.74(11) . . . . ?
N1A C1A N3A C14A -151.06(11) . . . . ?
N1A C3A C4A C5A 2.31(17) . . . . ?
C1A N1A C3A N2A 2.10(13) . . . . ?
C1A N1A C3A C4A -176.06(10) . . . . ?
C1A N1A C7A C6A 172.89(11) . . . . ?
C1A C2A C8A C9A -148.14(12) . . . . ?
C1A C2A C8A C13A 35.70(18) . . . . ?
C1A N3A C14A C15A 175.74(10) . . . . ?
O2A N4A C18A C17A -168.49(12) . . . . ?
O2A N4A C18A C19A 12.02(18) . . . . ?
N2A C2A C8A C9A 34.29(15) . . . . ?
N2A C2A C8A C13A -141.87(11) . . . . ?
N2A C3A C4A C5A -175.45(12) . . . . ?
C2A C1A N3A C14A 25.3(2) . . . . ?
C2A N2A C3A N1A -1.46(13) . . . . ?
C2A N2A C3A C4A 176.44(12) . . . . ?
C2A C8A C9A C10A -175.56(11) . . . . ?
C2A C8A C13A C12A 175.26(11) . . . . ?
N3A C1A C2A N2A -175.58(13) . . . . ?
N3A C1A C2A C8A 6.7(2) . . . . ?
N3A C14A C15A C16A -158.92(11) . . . . ?
N3A C14A C15A C20A 16.65(17) . . . . ?
C3A N1A C1A C2A -1.80(12) . . . . ?
C3A N1A C1A N3A 175.71(9) . . . . ?
C3A N1A C7A C6A 0.25(17) . . . . ?
C3A N2A C2A C1A 0.26(13) . . . . ?
C3A N2A C2A C8A 178.28(10) . . . . ?
C3A C4A C5A C6A -0.96(18) . . . . ?
N4A C18A C19A C20A 177.68(11) . . . . ?
C4A C5A C6A Cl1A 177.09(10) . . . . ?
C4A C5A C6A C7A -0.8(2) . . . . ?
C5A C6A C7A N1A 1.20(18) . . . . ?
C7A N1A C1A C2A -175.35(11) . . . . ?
C7A N1A C1A N3A 2.17(17) . . . . ?
C7A N1A C3A N2A 176.16(10) . . . . ?
C7A N1A C3A C4A -2.00(16) . . . . ?
C8A C9A C10A C11A 0.37(19) . . . . ?
C9A C8A C13A C12A -0.91(18) . . . . ?
C9A C10A C11A C12A -1.33(19) . . . . ?
C10A C11A C12A C13A 1.2(2) . . . . ?
C11A C12A C13A C8A 0.0(2) . . . . ?
C13A C8A C9A C10A 0.75(18) . . . . ?
C14A C15A C16A C17A 171.88(11) . . . . ?
C14A C15A C20A C19A -174.46(11) . . . . ?
C15A C16A C17A C18A 3.49(18) . . . . ?
C16A C15A C20A C19A 1.11(18) . . . . ?
C16A C17A C18A N4A 179.79(11) . . . . ?
C16A C17A C18A C19A -0.75(19) . . . . ?
C17A C18A C19A C20A -1.79(19) . . . . ?
C18A C19A C20A C15A 1.58(19) . . . . ?
C20A C15A C16A C17A -3.70(18) . . . . ?
Cl1B C6B C7B N1B -177.67(8) . . . . ?
O1B N4B C18B C17B 1.84(17) . . . . ?
O1B N4B C18B C19B -177.16(11) . . . . ?
N1B C1B C2B N2B -2.30(12) . . . . ?
N1B C1B C2B C8B 173.40(11) . . . . ?
N1B C1B N3B C14B 164.58(11) . . . . ?
N1B C3B C4B C5B 1.36(16) . . . . ?
C1B N1B C3B N2B -1.23(12) . . . . ?
C1B N1B C3B C4B 178.90(10) . . . . ?
C1B N1B C7B C6B 179.74(11) . . . . ?
C1B C2B C8B C9B 156.72(12) . . . . ?
C1B C2B C8B C13B -30.08(18) . . . . ?
C1B N3B C14B C15B -177.81(10) . . . . ?
O2B N4B C18B C17B -178.88(11) . . . . ?
O2B N4B C18B C19B 2.12(17) . . . . ?
N2B C2B C8B C9B -27.87(15) . . . . ?
N2B C2B C8B C13B 145.33(11) . . . . ?
N2B C3B C4B C5B -178.48(11) . . . . ?
C2B C1B N3B C14B -11.2(2) . . . . ?
C2B N2B C3B N1B -0.21(12) . . . . ?
C2B N2B C3B C4B 179.64(11) . . . . ?
C2B C8B C9B C10B 173.16(11) . . . . ?
C2B C8B C13B C12B -174.05(11) . . . . ?
N3B C1B C2B N2B 173.78(13) . . . . ?
N3B C1B C2B C8B -10.5(2) . . . . ?
N3B C14B C15B C16B -174.16(11) . . . . ?
N3B C14B C15B C20B 7.02(17) . . . . ?
C3B N1B C1B C2B 2.08(12) . . . . ?
C3B N1B C1B N3B -175.12(9) . . . . ?
C3B N1B C7B C6B -1.08(17) . . . . ?
C3B N2B C2B C1B 1.59(12) . . . . ?
C3B N2B C2B C8B -174.70(10) . . . . ?
C3B C4B C5B C6B -0.77(17) . . . . ?
N4B C18B C19B C20B 178.61(11) . . . . ?
C4B C5B C6B Cl1B 178.56(9) . . . . ?
C4B C5B C6B C7B -0.80(19) . . . . ?
C5B C6B C7B N1B 1.70(18) . . . . ?
C7B N1B C1B C2B -178.64(11) . . . . ?
C7B N1B C1B N3B 4.16(17) . . . . ?
C7B N1B C3B N2B 179.43(10) . . . . ?
C7B N1B C3B C4B -0.44(16) . . . . ?
C8B C9B C10B C11B 1.17(19) . . . . ?
C9B C8B C13B C12B -0.89(17) . . . . ?
C9B C10B C11B C12B -0.9(2) . . . . ?
C10B C11B C12B C13B -0.3(2) . . . . ?
C11B C12B C13B C8B 1.18(18) . . . . ?
C13B C8B C9B C10B -0.29(17) . . . . ?
C14B C15B C16B C17B -179.50(11) . . . . ?
C14B C15B C20B C19B 178.16(11) . . . . ?
C15B C16B C17B C18B 1.45(18) . . . . ?
C16B C15B C20B C19B -0.67(18) . . . . ?
C16B C17B C18B N4B -179.91(10) . . . . ?
C16B C17B C18B C19B -0.96(18) . . . . ?
C17B C18B C19B C20B -0.34(18) . . . . ?
C18B C19B C20B C15B 1.16(18) . . . . ?
C20B C15B C16B C17B -0.67(17) . . . . ?
